data_4118667
loop_
_publ_author_name
'Raghabendra Samantaray'
'Ronald J. Clark'
'Eun S. Choi'
'Naresh S. Dalal'

_publ_section_title
;
 Elucidating the Mechanism of Multiferroicity in (NH4)3Cr(O2)4 and Its
 Tailoring by Alkali Metal Substitution
;
_journal_name_full 'Journal of the American Chemical Society'
_journal_page_first 15953
_journal_page_last 15962
_journal_paper_doi 10.1021/ja3065705
_journal_volume 134
_journal_year 2012
_chemical_formula_sum 'Cr H12 N3 O8'
_chemical_formula_weight 234.13
_chemical_name_systematic
; 
 ? 
;
_space_group_IT_number 121
_symmetry_cell_setting tetragonal
_symmetry_space_group_name_Hall 'I -4 2'
_symmetry_space_group_name_H-M 'I -4 2 m'
_atom_sites_solution_hydrogens geom
_atom_sites_solution_primary direct
_atom_sites_solution_secondary difmap
_audit_creation_method SHELXL-97
_cell_angle_alpha 90.00
_cell_angle_beta 90.00
_cell_angle_gamma 90.00
_cell_formula_units_Z 2
_cell_length_a 6.9951(12)
_cell_length_b 6.9951(12)
_cell_length_c 8.028(3)
_cell_measurement_reflns_used 2361
_cell_measurement_temperature 273(2)
_cell_measurement_theta_max 30.42
_cell_measurement_theta_min 2.54
_cell_volume 392.82(18)
_computing_cell_refinement 'Bruker SMART'
_computing_data_collection 'Bruker SMART'
_computing_data_reduction 'Bruker SAINT'
_computing_molecular_graphics 'Bruker SHELXTL'
_computing_publication_material 'Bruker SHELXTL'
_computing_structure_refinement 'SHELXL-97 (Sheldrick, 1997)'
_computing_structure_solution 'SHELXS-97 (Sheldrick, 1990)'
_diffrn_ambient_temperature 273(2)
_diffrn_measured_fraction_theta_full 0.995
_diffrn_measured_fraction_theta_max 0.995
_diffrn_measurement_device_type 'CCD area detector'
_diffrn_measurement_method 'phi and omega scans'
_diffrn_radiation_monochromator graphite
_diffrn_radiation_source 'fine-focus sealed tube'
_diffrn_radiation_type MoK\a
_diffrn_radiation_wavelength 0.71073
_diffrn_reflns_av_R_equivalents 0.0400
_diffrn_reflns_av_sigmaI/netI 0.0239
_diffrn_reflns_limit_h_max 9
_diffrn_reflns_limit_h_min -9
_diffrn_reflns_limit_k_max 9
_diffrn_reflns_limit_k_min -9
_diffrn_reflns_limit_l_max 11
_diffrn_reflns_limit_l_min -11
_diffrn_reflns_number 2386
_diffrn_reflns_theta_full 30.42
_diffrn_reflns_theta_max 30.42
_diffrn_reflns_theta_min 3.86
_exptl_absorpt_coefficient_mu 1.480
_exptl_absorpt_correction_type none
_exptl_crystal_colour deep
_exptl_crystal_density_diffrn 1.979
_exptl_crystal_density_meas 0
_exptl_crystal_description polyhedral
_exptl_crystal_F_000 242
_exptl_crystal_size_max 0.14
_exptl_crystal_size_mid 0.12
_exptl_crystal_size_min 0.12
_refine_diff_density_max 0.238
_refine_diff_density_min -0.501
_refine_diff_density_rms 0.090
_refine_ls_abs_structure_details 'Flack H D (1983), Acta Cryst. A39, 876-881'
_refine_ls_abs_structure_Flack 0.07(5)
_refine_ls_extinction_coef 0.038(8)
_refine_ls_extinction_expression Fc^*^=kFc[1+0.001xFc^2^\l^3^/sin(2\q)]^-1/4^
_refine_ls_extinction_method SHELXL
_refine_ls_goodness_of_fit_ref 1.253
_refine_ls_hydrogen_treatment mixed
_refine_ls_matrix_type full
_refine_ls_number_parameters 26
_refine_ls_number_reflns 326
_refine_ls_number_restraints 3
_refine_ls_restrained_S_all 1.313
_refine_ls_R_factor_all 0.0247
_refine_ls_R_factor_gt 0.0247
_refine_ls_shift/su_max 0.000
_refine_ls_shift/su_mean 0.000
_refine_ls_structure_factor_coef Fsqd
_refine_ls_weighting_details 'calc w=1/[\s^2^(Fo^2^)+(0.0383P)^2^+0.0367P] where P=(Fo^2^+2Fc^2^)/3'
_refine_ls_weighting_scheme calc
_refine_ls_wR_factor_gt 0.0621
_refine_ls_wR_factor_ref 0.0621
_reflns_number_gt 326
_reflns_number_total 326
_reflns_threshold_expression >2sigma(I)
_cod_data_source_file ja3065705_si_002.cif
_cod_data_source_block dal122
_cod_original_cell_volume 392.84(16)
_cod_original_formula_sum 'H12 Cr N3 O8'
_cod_database_code 4118667

loop_
_symmetry_equiv_pos_as_xyz
'x, y, z'
'-x, -y, z'
'y, -x, -z'
'-y, x, -z'
'-x, y, -z'
'x, -y, -z'
'-y, -x, z'
'y, x, z'
'x+1/2, y+1/2, z+1/2'
'-x+1/2, -y+1/2, z+1/2'
'y+1/2, -x+1/2, -z+1/2'
'-y+1/2, x+1/2, -z+1/2'
'-x+1/2, y+1/2, -z+1/2'
'x+1/2, -y+1/2, -z+1/2'
'-y+1/2, -x+1/2, z+1/2'
'y+1/2, x+1/2, z+1/2'

loop_
_atom_site_label
_atom_site_type_symbol
_atom_site_fract_x
_atom_site_fract_y
_atom_site_fract_z
_atom_site_U_iso_or_equiv
_atom_site_adp_type
_atom_site_occupancy
_atom_site_symmetry_multiplicity
_atom_site_calc_flag
_atom_site_refinement_flags
Cr1 Cr 1.0000 1.0000 1.0000 0.0173(2) Uani 1 8 d S
O1 O 0.80443(15) 0.80443(15) 0.9927(8) 0.0380(5) Uani 1 2 d S
O2 O 0.8678(3) 0.8678(3) 0.8313(3) 0.0413(5) Uani 1 2 d S
N1 N 0.5000 0.0000 0.7500 0.0313(5) Uani 1 4 d SD
H1 H 0.410(2) 0.018(6) 0.808(3) 0.038 Uiso 1 1 d D
N2 N 0.0000 0.0000 0.5000 0.0423(9) Uani 1 8 d SD
H2 H 0.094(2) 0.094(2) 0.522(7) 0.051 Uiso 1 2 d SD
H3 H 0.0000 0.0000 0.391(2) 0.051 Uiso 1 4 d SD

loop_
_atom_site_aniso_label
_atom_site_aniso_U_11
_atom_site_aniso_U_22
_atom_site_aniso_U_33
_atom_site_aniso_U_23
_atom_site_aniso_U_13
_atom_site_aniso_U_12
Cr1 0.0158(2) 0.0158(2) 0.0203(3) 0.000 0.000 0.000
O1 0.0255(5) 0.0255(5) 0.0630(13) -0.0064(12) -0.0064(12) -0.0068(5)
O2 0.0426(7) 0.0426(7) 0.0388(10) -0.0173(7) -0.0173(7) 0.0101(9)
N1 0.0227(7) 0.0227(7) 0.0485(15) 0.000 0.000 0.000
N2 0.0483(14) 0.0483(14) 0.0302(17) 0.000 0.000 0.000

loop_
_atom_type_symbol
_atom_type_description
_atom_type_scat_dispersion_real
_atom_type_scat_dispersion_imag
_atom_type_scat_source
N N 0.0061 0.0033 'International Tables Vol C Tables 4.2.6.8 and 6.1.1.4'
H H 0.0000 0.0000 'International Tables Vol C Tables 4.2.6.8 and 6.1.1.4'
O O 0.0106 0.0060 'International Tables Vol C Tables 4.2.6.8 and 6.1.1.4'
Cr Cr 0.3209 0.6236 'International Tables Vol C Tables 4.2.6.8 and 6.1.1.4'

loop_
_geom_angle_atom_site_label_1
_geom_angle_atom_site_label_2
_geom_angle_atom_site_label_3
_geom_angle
_geom_angle_site_symmetry_1
_geom_angle_site_symmetry_3
O2 Cr1 O2 87.97(17) 4_757 3_577
O2 Cr1 O2 121.18(10) 4_757 2_775
O2 Cr1 O2 121.18(10) 3_577 2_775
O2 Cr1 O2 121.18(10) 4_757 .
O2 Cr1 O2 121.18(10) 3_577 .
O2 Cr1 O2 87.97(17) 2_775 .
O2 Cr1 O1 91.25(14) 4_757 2_775
O2 Cr1 O1 91.25(14) 3_577 2_775
O2 Cr1 O1 44.3(2) 2_775 2_775
O2 Cr1 O1 132.2(2) . 2_775
O2 Cr1 O1 132.2(2) 4_757 3_577
O2 Cr1 O1 44.3(2) 3_577 3_577
O2 Cr1 O1 91.25(14) 2_775 3_577
O2 Cr1 O1 91.25(14) . 3_577
O1 Cr1 O1 90.053(13) 2_775 3_577
O2 Cr1 O1 44.3(2) 4_757 4_757
O2 Cr1 O1 132.2(2) 3_577 4_757
O2 Cr1 O1 91.25(14) 2_775 4_757
O2 Cr1 O1 91.25(14) . 4_757
O1 Cr1 O1 90.053(14) 2_775 4_757
O1 Cr1 O1 176.5(4) 3_577 4_757
O2 Cr1 O1 91.25(14) 4_757 .
O2 Cr1 O1 91.25(14) 3_577 .
O2 Cr1 O1 132.2(2) 2_775 .
O2 Cr1 O1 44.3(2) . .
O1 Cr1 O1 176.5(4) 2_775 .
O1 Cr1 O1 90.053(15) 3_577 .
O1 Cr1 O1 90.053(14) 4_757 .
O2 O1 Cr1 65.91(13) . .
O1 O2 Cr1 69.82(14) . .
H2 N2 H3 101(3) . .

loop_
_geom_bond_atom_site_label_1
_geom_bond_atom_site_label_2
_geom_bond_distance
_geom_bond_site_symmetry_2
Cr1 O2 1.883(2) 4_757
Cr1 O2 1.883(2) 3_577
Cr1 O2 1.883(2) 2_775
Cr1 O2 1.883(2) .
Cr1 O1 1.9356(15) 2_775
Cr1 O1 1.9356(15) 3_577
Cr1 O1 1.9356(15) 4_757
Cr1 O1 1.9356(15) .
O1 O2 1.440(6) .
N1 H1 0.794(14) .
N2 H2 0.947(18) .
N2 H3 0.87(2) .

loop_
_geom_torsion_atom_site_label_1
_geom_torsion_atom_site_label_2
_geom_torsion_atom_site_label_3
_geom_torsion_atom_site_label_4
_geom_torsion
_geom_torsion_site_symmetry_1
O2 Cr1 O1 O2 -136.00(8) 4_757
O2 Cr1 O1 O2 136.00(8) 3_577
O2 Cr1 O1 O2 0.0 2_775
O1 Cr1 O1 O2 0.000(8) 2_775
O1 Cr1 O1 O2 91.74(19) 3_577
O1 Cr1 O1 O2 -91.74(19) 4_757
O2 Cr1 O2 O1 54.26(4) 4_757
O2 Cr1 O2 O1 -54.26(4) 3_577
O2 Cr1 O2 O1 180.0 2_775
O1 Cr1 O2 O1 180.0 2_775
O1 Cr1 O2 O1 -88.79(13) 3_577
O1 Cr1 O2 O1 88.79(13) 4_757
